data_4333275
loop_
_publ_author_name
'Kayaki, Yoshihito'
'Shimokawatoko, Yoshiki'
'Ikariya, Takao'

_publ_section_title
;
 Synthesis of ruthenium(II) complexes containing hydroxymethylphosphines
 and their catalytic activities for hydrogenation of supercritical carbon
 dioxide.
;
_journal_issue 14
_journal_name_full 'Inorganic chemistry'
_journal_page_first 5791
_journal_page_last 5797
_journal_paper_doi 10.1021/ic700470n
_journal_volume 46
_journal_year 2007
_chemical_formula_moiety 'C41 H42 Cl3 O4 P3 Ru '
_chemical_formula_sum 'C41 H42 Cl3 O4 P3 Ru'
_chemical_formula_weight 899.13
_space_group_IT_number 14
_symmetry_cell_setting monoclinic
_symmetry_Int_Tables_number 14
_symmetry_space_group_name_Hall '-P 2ybc'
_symmetry_space_group_name_H-M 'P 1 21/c 1'
_cell_angle_alpha 90
_cell_angle_beta 96.060(3)
_cell_angle_gamma 90
_cell_formula_units_Z 4
_cell_length_a 12.699(4)
_cell_length_b 20.240(6)
_cell_length_c 15.276(5)
_cell_measurement_reflns_used 13689
_cell_measurement_temperature 173.1
_cell_measurement_theta_max 27.5
_cell_measurement_theta_min 3.0
_cell_volume 3904(2)
_computing_cell_refinement CrystalClear
_computing_data_collection CrystalClear
_computing_data_reduction CrystalStructure
_computing_publication_material 'CrystalStructure 3.6.0'
_computing_structure_refinement CRYSTALS
_computing_structure_solution SIR92
_diffrn_detector_area_resol_mean 28.57
_diffrn_measured_fraction_theta_full 0.9796
_diffrn_measured_fraction_theta_max 0.9796
_diffrn_measurement_device_type 'Rigaku Saturn'
_diffrn_measurement_method \w
_diffrn_radiation_type 'Mo K\a'
_diffrn_radiation_wavelength 0.7107
_diffrn_reflns_av_R_equivalents 0.031
_diffrn_reflns_limit_h_max 16
_diffrn_reflns_limit_h_min -16
_diffrn_reflns_limit_k_max 25
_diffrn_reflns_limit_k_min -26
_diffrn_reflns_limit_l_max 19
_diffrn_reflns_limit_l_min -19
_diffrn_reflns_number 30257
_diffrn_reflns_theta_full 27.48
_diffrn_reflns_theta_max 27.48
_exptl_absorpt_coefficient_mu 0.771
_exptl_absorpt_correction_T_max 0.891
_exptl_absorpt_correction_T_min 0.770
_exptl_absorpt_correction_type multi-scan
_exptl_absorpt_process_details 'Jacobson, R. (1998) Private communication'
_exptl_crystal_colour colorless
_exptl_crystal_density_diffrn 1.529
_exptl_crystal_density_method 'not measured'
_exptl_crystal_description block
_exptl_crystal_F_000 1840.00
_exptl_crystal_size_max 0.25
_exptl_crystal_size_mid 0.15
_exptl_crystal_size_min 0.15
_refine_diff_density_max 2.27
_refine_diff_density_min -1.63
_refine_ls_extinction_method none
_refine_ls_goodness_of_fit_ref 0.991
_refine_ls_hydrogen_treatment mixed
_refine_ls_number_parameters 523
_refine_ls_number_reflns 29803
_refine_ls_R_factor_gt 0.0390
_refine_ls_shift/su_max 0.0000
_refine_ls_structure_factor_coef Fsqd
_refine_ls_weighting_details 'w = 1/[0.0010Fo^2^ + 1.1300\s(Fo^2^)]/(4Fo^2^)'
_refine_ls_weighting_scheme calc
_refine_ls_wR_factor_ref 0.1080
_reflns_number_gt 8137
_reflns_number_total 29803
_reflns_threshold_expression F^2^>2.0\s(F^2^)
_cod_data_source_file ic700470nsup1.cif
_cod_data_source_block '__RuHCOClP3'
_cod_depositor_comments 'Adding full bibliography for 4333275--4333277.cif.'
_cod_original_cell_volume 3904.6(20)
_cod_original_formula_sum 'C41 H42 Cl3 O4 P3 Ru '
_cod_database_code 4333275

loop_
_symmetry_equiv_pos_site_id
_symmetry_equiv_pos_as_xyz
1 +X,+Y,+Z
2 -X,1/2+Y,1/2-Z
3 -X,-Y,-Z
4 +X,1/2-Y,1/2+Z

loop_
_atom_site_label
_atom_site_type_symbol
_atom_site_fract_x
_atom_site_fract_y
_atom_site_fract_z
_atom_site_U_iso_or_equiv
_atom_site_adp_type
_atom_site_occupancy
_atom_site_symmetry_multiplicity
_atom_site_calc_flag
_atom_site_refinement_flags
Ru(1) Ru 0.923300(10) 0.054660(10) 0.238060(10) 0.01062(5) Uani 1.00 1 d .
Cl(1) Cl 0.90363(5) 0.07412(3) 0.07466(4) 0.0198(2) Uani 1.00 1 d .
Cl(2) Cl 0.60112(6) -0.34403(4) 0.32565(6) 0.0398(2) Uani 1.00 1 d .
Cl(3) Cl 0.56094(10) -0.21180(5) 0.38616(7) 0.0626(3) Uani 1.00 1 d .
P(1) P 0.75688(5) 0.10166(3) 0.25271(4) 0.0134(1) Uani 1.00 1 d .
P(2) P 1.10808(5) 0.03906(3) 0.24113(4) 0.0122(1) Uani 1.00 1 d .
P(3) P 0.87658(5) -0.06085(3) 0.20734(4) 0.0127(1) Uani 1.00 1 d .
O(1) O 0.9487(2) 0.05084(10) 0.43385(12) 0.0275(5) Uani 1.00 1 d .
O(2) O 0.6664(2) 0.10294(10) 0.08126(13) 0.0241(5) Uani 1.00 1 d .
O(3) O 1.1380(2) 0.11262(10) 0.09787(12) 0.0227(5) Uani 1.00 1 d .
O(4) O 0.9165(2) -0.15524(9) 0.08303(13) 0.0207(5) Uani 1.00 1 d .
C(1) C 0.9392(2) 0.05045(12) 0.3582(2) 0.0165(6) Uani 1.00 1 d .
C(2) C 0.6542(2) 0.04911(12) 0.2902(2) 0.0165(6) Uani 1.00 1 d .
C(3) C 0.6644(2) 0.0289(2) 0.3777(2) 0.0263(7) Uani 1.00 1 d .
C(4) C 0.5894(2) -0.0122(2) 0.4096(2) 0.0337(8) Uani 1.00 1 d .
C(5) C 0.5032(2) -0.0333(2) 0.3540(2) 0.0347(8) Uani 1.00 1 d .
C(6) C 0.4916(2) -0.0128(2) 0.2672(2) 0.0306(8) Uani 1.00 1 d .
C(7) C 0.5668(2) 0.02769(13) 0.2346(2) 0.0219(7) Uani 1.00 1 d .
C(8) C 0.7554(2) 0.17078(12) 0.3307(2) 0.0160(6) Uani 1.00 1 d .
C(9) C 0.8456(2) 0.20746(13) 0.3591(2) 0.0219(7) Uani 1.00 1 d .
C(10) C 0.8399(2) 0.26163(13) 0.4142(2) 0.0253(7) Uani 1.00 1 d .
C(11) C 0.7443(3) 0.2792(1) 0.4427(2) 0.0290(7) Uani 1.00 1 d .
C(12) C 0.6539(2) 0.2437(2) 0.4155(2) 0.0293(8) Uani 1.00 1 d .
C(13) C 0.6588(2) 0.1902(1) 0.3593(2) 0.0243(7) Uani 1.00 1 d .
C(14) C 0.6919(2) 0.14448(13) 0.1545(2) 0.0203(6) Uani 1.00 1 d .
C(15) C 1.1907(2) 0.09964(12) 0.3070(2) 0.0151(6) Uani 1.00 1 d .
C(16) C 1.2873(2) 0.08163(13) 0.3516(2) 0.0208(6) Uani 1.00 1 d .
C(17) C 1.3538(2) 0.1295(1) 0.3932(2) 0.0257(7) Uani 1.00 1 d .
C(18) C 1.3249(2) 0.1951(1) 0.3901(2) 0.0251(7) Uani 1.00 1 d .
C(19) C 1.2283(2) 0.21372(13) 0.3458(2) 0.0243(7) Uani 1.00 1 d .
C(20) C 1.1616(2) 0.16630(13) 0.3045(2) 0.0202(6) Uani 1.00 1 d .
C(21) C 1.1646(2) -0.03945(12) 0.2833(2) 0.0145(6) Uani 1.00 1 d .
C(22) C 1.2224(2) -0.08172(13) 0.2346(2) 0.0205(6) Uani 1.00 1 d .
C(23) C 1.2656(2) -0.13982(13) 0.2715(2) 0.0252(7) Uani 1.00 1 d .
C(24) C 1.2521(2) -0.15627(13) 0.3575(2) 0.0266(7) Uani 1.00 1 d .
C(25) C 1.1938(2) -0.11492(13) 0.4063(2) 0.0244(7) Uani 1.00 1 d .
C(26) C 1.1501(2) -0.05699(12) 0.3698(2) 0.0189(6) Uani 1.00 1 d .
C(27) C 1.1618(2) 0.04865(12) 0.1331(2) 0.0178(6) Uani 1.00 1 d .
C(28) C 0.8999(2) -0.11994(12) 0.2978(2) 0.0170(6) Uani 1.00 1 d .
C(29) C 0.9567(2) -0.17815(13) 0.2923(2) 0.0215(6) Uani 1.00 1 d .
C(30) C 0.9708(3) -0.2205(1) 0.3643(2) 0.0315(8) Uani 1.00 1 d .
C(31) C 0.9279(2) -0.2056(1) 0.4414(2) 0.0293(7) Uani 1.00 1 d .
C(32) C 0.8712(2) -0.1479(2) 0.4476(2) 0.0289(7) Uani 1.00 1 d .
C(33) C 0.8580(2) -0.10496(13) 0.3760(2) 0.0225(7) Uani 1.00 1 d .
C(34) C 0.7429(2) -0.08210(12) 0.1583(2) 0.0175(6) Uani 1.00 1 d .
C(35) C 0.6750(2) -0.12314(13) 0.1988(2) 0.0214(6) Uani 1.00 1 d .
C(36) C 0.5751(2) -0.1387(1) 0.1572(2) 0.0263(7) Uani 1.00 1 d .
C(37) C 0.5418(2) -0.1120(2) 0.0755(2) 0.0298(7) Uani 1.00 1 d .
C(38) C 0.6077(2) -0.0709(2) 0.0344(2) 0.0289(7) Uani 1.00 1 d .
C(39) C 0.7081(2) -0.05590(13) 0.0755(2) 0.0226(7) Uani 1.00 1 d .
C(40) C 0.9537(2) -0.09413(12) 0.1207(2) 0.0175(6) Uani 1.00 1 d .
C(41) C 0.6538(3) -0.2760(2) 0.3841(3) 0.0552(12) Uani 1.00 1 d .
H(1) H 0.949(3) 0.130(2) 0.244(2) 0.037(9) Uiso 1.00 1 c .
H(2) H 0.7239 0.0433 0.4159 0.032 Uiso 1.00 1 c R
H(3) H 0.5972 -0.0256 0.4695 0.041 Uiso 1.00 1 c R
H(4) H 0.4518 -0.0615 0.3754 0.043 Uiso 1.00 1 c R
H(5) H 0.4319 -0.0271 0.2292 0.037 Uiso 1.00 1 c R
H(6) H 0.5587 0.0409 0.1746 0.026 Uiso 1.00 1 c R
H(7) H 0.9118 0.1951 0.3402 0.026 Uiso 1.00 1 c R
H(8) H 0.9020 0.2863 0.4324 0.030 Uiso 1.00 1 c R
H(9) H 0.7406 0.3160 0.4809 0.035 Uiso 1.00 1 c R
H(10) H 0.5882 0.2559 0.4354 0.036 Uiso 1.00 1 c R
H(11) H 0.5962 0.1663 0.3400 0.029 Uiso 1.00 1 c R
H(12) H 0.7379 0.1783 0.1383 0.024 Uiso 1.00 1 c R
H(13) H 0.6280 0.1637 0.1697 0.024 Uiso 1.00 1 c R
H(14) H 0.718(3) 0.088(2) 0.062(3) 0.046(12) Uiso 1.00 1 c .
H(15) H 1.3080 0.0365 0.3543 0.025 Uiso 1.00 1 c R
H(16) H 1.4196 0.1169 0.4241 0.030 Uiso 1.00 1 c R
H(17) H 1.3708 0.2276 0.4181 0.030 Uiso 1.00 1 c R
H(18) H 1.2081 0.2589 0.3437 0.029 Uiso 1.00 1 c R
H(19) H 1.0955 0.1793 0.2743 0.024 Uiso 1.00 1 c R
H(20) H 1.2318 -0.0708 0.1754 0.025 Uiso 1.00 1 c R
H(21) H 1.3046 -0.1683 0.2375 0.030 Uiso 1.00 1 c R
H(22) H 1.2829 -0.1955 0.3830 0.031 Uiso 1.00 1 c R
H(23) H 1.1830 -0.1266 0.4649 0.029 Uiso 1.00 1 c R
H(24) H 1.1106 -0.0289 0.4039 0.023 Uiso 1.00 1 c R
H(25) H 1.2395 0.0449 0.1412 0.022 Uiso 1.00 1 c R
H(26) H 1.1286 0.0127 0.0890 0.022 Uiso 1.00 1 c R
H(27) H 1.078(3) 0.117(2) 0.089(3) 0.044(12) Uiso 1.00 1 c .
H(28) H 0.9859 -0.1889 0.2393 0.025 Uiso 1.00 1 c R
H(29) H 1.0104 -0.2601 0.3605 0.037 Uiso 1.00 1 c R
H(30) H 0.9372 -0.2351 0.4899 0.034 Uiso 1.00 1 c R
H(31) H 0.8411 -0.1378 0.5003 0.035 Uiso 1.00 1 c R
H(32) H 0.8206 -0.0647 0.3808 0.027 Uiso 1.00 1 c R
H(33) H 0.6974 -0.1412 0.2551 0.026 Uiso 1.00 1 c R
H(34) H 0.5294 -0.1670 0.1854 0.031 Uiso 1.00 1 c R
H(35) H 0.4736 -0.1225 0.0471 0.035 Uiso 1.00 1 c R
H(36) H 0.5848 -0.0526 -0.0217 0.034 Uiso 1.00 1 c R
H(37) H 0.7538 -0.0278 0.0470 0.027 Uiso 1.00 1 c R
H(38) H 1.0245 -0.1009 0.1462 0.021 Uiso 1.00 1 c R
H(39) H 0.9531 -0.0622 0.0751 0.021 Uiso 1.00 1 c R
H(40) H 0.882(3) -0.147(2) 0.047(2) 0.031(11) Uiso 1.00 1 c .
H(41) H 0.6758 -0.2892 0.4428 0.065 Uiso 1.00 1 c R
H(42) H 0.7131 -0.2603 0.3572 0.065 Uiso 1.00 1 c R

loop_
_atom_site_aniso_label
_atom_site_aniso_U_11
_atom_site_aniso_U_22
_atom_site_aniso_U_33
_atom_site_aniso_U_12
_atom_site_aniso_U_13
_atom_site_aniso_U_23
Ru(1) 0.01132(11) 0.01064(11) 0.00993(11) 0.00020(6) 0.00127(7) 0.0001(1)
Cl(1) 0.0201(3) 0.0253(3) 0.0142(3) 0.0008(2) 0.0026(2) 0.004(4)
Cl(2) 0.0334(4) 0.0435(5) 0.0423(4) 0.0012(3) 0.0027(3) -0.01(0)
Cl(3) 0.0938(9) 0.0449(6) 0.0469(6) 0.0193(5) -0.0025(5) -0.01(0)
P(1) 0.0123(3) 0.0131(3) 0.0146(3) 0.0002(2) 0.0014(2) 0.0004(4)
P(2) 0.0124(3) 0.0120(3) 0.0123(3) 0.0002(2) 0.0019(2) 0.0001(1)
P(3) 0.0137(3) 0.0123(3) 0.0120(3) -0.0000(2) 0.0011(2) -0.00(0)
O(1) 0.0303(11) 0.0377(12) 0.0142(9) 0.0037(9) 0.0014(8) -0.00(0)
O(2) 0.0237(10) 0.0279(11) 0.0196(9) 0.0014(8) -0.0027(8) 0.0013(13)
O(3) 0.0236(10) 0.0239(10) 0.0207(9) -0.0017(8) 0.0031(8) 0.008(8)
O(4) 0.0273(10) 0.0177(9) 0.0168(9) -0.0007(8) 0.0009(8) -0.00(0)
C(1) 0.0128(11) 0.0189(12) 0.0180(12) 0.0035(9) 0.0022(9) 0.0002(2)
C(2) 0.0139(11) 0.0135(11) 0.0231(13) 0.0024(9) 0.0057(10) 0.0005(5)
C(3) 0.022(1) 0.028(2) 0.030(2) 0.0010(11) 0.0031(11) 0.006(6)
C(4) 0.029(2) 0.034(2) 0.040(2) 0.0070(13) 0.0148(13) 0.02(2)
C(5) 0.026(2) 0.023(1) 0.058(2) -0.0015(12) 0.022(1) 0.007(7)
C(6) 0.0181(13) 0.027(2) 0.047(2) -0.0040(11) 0.0075(12) -0.01(0)
C(7) 0.0170(12) 0.0194(13) 0.030(1) 0.0015(10) 0.0034(10) -0.01(0)
C(8) 0.0195(12) 0.0133(11) 0.0155(11) 0.0024(9) 0.0029(9) -0.00(0)
C(9) 0.0201(13) 0.0199(13) 0.0256(13) 0.0025(10) 0.0026(10) -0.00(0)
C(10) 0.032(2) 0.0192(13) 0.0229(13) 0.0002(11) -0.0043(11) -0.01(0)
C(11) 0.043(2) 0.021(1) 0.023(1) 0.0085(12) 0.0031(12) -0.01(0)
C(12) 0.032(2) 0.028(2) 0.030(2) 0.0107(12) 0.0103(12) -0.00(0)
C(13) 0.0227(13) 0.0198(13) 0.031(1) 0.0019(10) 0.0068(11) -0.00(0)
C(14) 0.0197(12) 0.0202(13) 0.0202(12) 0.0032(10) -0.0018(10) 0.005(5)
C(15) 0.0147(11) 0.0155(11) 0.0153(11) -0.0015(9) 0.0029(9) -0.00(0)
C(16) 0.0190(12) 0.0194(13) 0.0235(13) 0.0008(10) 0.0004(10) 0.005(5)
C(17) 0.0210(13) 0.027(1) 0.027(1) -0.0074(11) -0.0070(11) 0.002(2)
C(18) 0.029(1) 0.024(1) 0.0213(13) -0.0111(11) -0.0020(11) -0.00(0)
C(19) 0.029(1) 0.0148(12) 0.029(1) -0.0017(10) 0.0030(11) -0.00(0)
C(20) 0.0179(12) 0.0176(12) 0.0250(13) 0.0006(10) 0.0012(10) 0.0012(12)
C(21) 0.0132(11) 0.0134(11) 0.0166(11) -0.0013(9) -0.0004(9) -0.00(0)
C(22) 0.0202(13) 0.0199(13) 0.0213(13) 0.0013(10) 0.0013(10) -0.00(0)
C(23) 0.024(1) 0.0167(13) 0.034(2) 0.0076(10) -0.0014(11) -0.01(0)
C(24) 0.030(2) 0.0133(12) 0.035(2) 0.0024(11) -0.0058(12) 0.0010(10)
C(25) 0.032(2) 0.0210(13) 0.0197(13) -0.0019(11) -0.0009(11) 0.003(3)
C(26) 0.0232(13) 0.0154(12) 0.0183(12) -0.0002(10) 0.0026(10) -0.00(0)
C(27) 0.0199(12) 0.0217(13) 0.0128(11) -0.0004(10) 0.0063(9) 0.0008(8)
C(28) 0.0170(12) 0.0182(12) 0.0151(11) -0.0025(9) -0.0019(9) 0.0004(4)
C(29) 0.0249(13) 0.0175(12) 0.0206(13) 0.0032(10) -0.0046(10) -0.00(0)
C(30) 0.039(2) 0.0166(13) 0.036(2) 0.0037(12) -0.0095(13) 0.005(5)
C(31) 0.034(2) 0.027(2) 0.025(1) -0.0067(12) -0.0089(12) 0.012(12)
C(32) 0.034(2) 0.034(2) 0.0185(13) -0.0063(13) 0.0020(11) 0.008(8)
C(33) 0.027(1) 0.0191(13) 0.0225(13) 0.0007(10) 0.0048(11) 0.001(1)
C(34) 0.0155(12) 0.0159(12) 0.0204(12) 0.0021(9) -0.0007(9) -0.00(0)
C(35) 0.0182(12) 0.0187(12) 0.0268(13) -0.0003(10) 0.0005(10) -0.00(0)
C(36) 0.0180(13) 0.025(1) 0.036(2) -0.0056(11) 0.0009(11) -0.00(0)
C(37) 0.0197(13) 0.030(2) 0.037(2) -0.0016(11) -0.0093(12) -0.01(0)
C(38) 0.030(2) 0.027(1) 0.027(1) 0.0039(12) -0.0110(12) -0.00(0)
C(39) 0.023(1) 0.0209(13) 0.023(1) -0.0000(10) -0.0010(11) 0.0011(11)
C(40) 0.0171(12) 0.0174(12) 0.0187(12) -0.0017(9) 0.0053(9) -0.00(0)
C(41) 0.042(2) 0.051(2) 0.070(3) -0.002(2) -0.008(2) -0.02(-1)

loop_
_atom_type_symbol
_atom_type_description
_atom_type_scat_dispersion_real
_atom_type_scat_dispersion_imag
_atom_type_scat_source
C C 0.003 0.002
;
International Tables for Crystallography
(1992, Vol. C, Tables 4.2.6.8 and 6.1.1.4)
;
H H 0.000 0.000
;
International Tables for Crystallography
(1992, Vol. C, Table 6.1.1.4)
;
Cl Cl 0.148 0.159
;
International Tables for Crystallography
(1992, Vol. C, Tables 4.2.6.8 and 6.1.1.4)
;
O O 0.011 0.006
;
International Tables for Crystallography
(1992, Vol. C, Tables 4.2.6.8 and 6.1.1.4)
;
P P 0.102 0.094
;
International Tables for Crystallography
(1992, Vol. C, Tables 4.2.6.8 and 6.1.1.4)
;
Ru Ru -1.259 0.836
;
International Tables for Crystallography
(1992, Vol. C, Tables 4.2.6.8 and 6.1.1.4)
;

loop_
_geom_angle_atom_site_label_1
_geom_angle_atom_site_label_2
_geom_angle_atom_site_label_3
_geom_angle
P(1) Ru(1) Cl(1) 92.01(2)
P(2) Ru(1) Cl(1) 92.01(2)
P(3) Ru(1) Cl(1) 87.85(2)
C(1) Ru(1) Cl(1) 173.63(8)
P(2) Ru(1) P(1) 162.43(2)
P(3) Ru(1) P(1) 101.71(2)
C(1) Ru(1) P(1) 85.90(8)
Ru(1) P(1) C(2) 118.32(8)
Ru(1) P(1) C(8) 116.12(8)
Ru(1) P(1) C(14) 116.19(9)
P(3) Ru(1) P(2) 95.53(2)
C(1) Ru(1) P(2) 88.24(8)
Ru(1) P(2) C(15) 115.42(8)
Ru(1) P(2) C(27) 115.14(8)
Ru(1) P(2) C(21) 118.28(8)
C(1) Ru(1) P(3) 98.46(8)
Ru(1) P(3) C(40) 110.39(8)
Ru(1) P(3) C(28) 117.64(8)
Ru(1) P(3) C(34) 119.88(8)
Ru(1) C(1) O(1) 176.9(2)
Cl(2) C(41) Cl(3) 111.9(2)
C(8) P(1) C(2) 100.6(1)
C(14) P(1) C(2) 104.8(1)
P(1) C(2) C(3) 118.5(2)
P(1) C(2) C(7) 122.7(2)
C(14) P(1) C(8) 97.7(1)
P(1) C(8) C(9) 122.8(2)
P(1) C(8) C(13) 119.0(2)
P(1) C(14) O(2) 114.2(2)
C(27) P(2) C(15) 100.0(1)
P(2) C(15) C(16) 121.1(2)
P(2) C(15) C(20) 119.6(2)
C(21) P(2) C(15) 101.9(1)
C(27) P(2) C(21) 103.6(1)
P(2) C(21) C(22) 123.6(2)
P(2) C(21) C(26) 117.9(2)
P(2) C(27) O(3) 110.3(2)
C(40) P(3) C(28) 104.3(1)
P(3) C(28) C(29) 123.5(2)
P(3) C(28) C(33) 117.4(2)
C(34) P(3) C(28) 103.0(1)
C(40) P(3) C(34) 99.2(1)
P(3) C(34) C(35) 123.4(2)
P(3) C(34) C(39) 118.1(2)
P(3) C(40) O(4) 115.2(2)
C(7) C(2) C(3) 118.8(2)
C(2) C(3) C(4) 120.9(3)
C(2) C(7) C(6) 119.9(3)
C(3) C(4) C(5) 119.9(3)
C(4) C(5) C(6) 119.7(3)
C(5) C(6) C(7) 120.9(3)
C(13) C(8) C(9) 118.1(2)
C(8) C(9) C(10) 121.0(3)
C(8) C(13) C(12) 120.7(3)
C(9) C(10) C(11) 119.9(3)
C(10) C(11) C(12) 120.2(3)
C(11) C(12) C(13) 120.1(3)
C(20) C(15) C(16) 119.0(2)
C(15) C(16) C(17) 120.2(2)
C(15) C(20) C(19) 120.5(2)
C(16) C(17) C(18) 120.6(2)
C(17) C(18) C(19) 119.7(3)
C(18) C(19) C(20) 120.0(2)
C(26) C(21) C(22) 118.6(2)
C(21) C(22) C(23) 120.6(2)
C(21) C(26) C(25) 120.5(2)
C(22) C(23) C(24) 120.3(3)
C(23) C(24) C(25) 119.5(2)
C(24) C(25) C(26) 120.5(3)
C(33) C(28) C(29) 119.0(2)
C(28) C(29) C(30) 119.9(3)
C(28) C(33) C(32) 120.8(2)
C(29) C(30) C(31) 120.6(3)
C(30) C(31) C(32) 120.0(3)
C(31) C(32) C(33) 119.6(3)
C(39) C(34) C(35) 118.5(2)
C(34) C(35) C(36) 120.7(2)
C(34) C(39) C(38) 120.7(3)
C(35) C(36) C(37) 120.0(3)
C(36) C(37) C(38) 120.3(3)
C(37) C(38) C(39) 119.8(3)
H(1) Ru(1) Cl(1) 84(1)
H(1) Ru(1) P(1) 77(1)
H(1) Ru(1) P(2) 86(1)
H(1) Ru(1) P(3) 172(1)
H(1) Ru(1) C(1) 89(1)
Cl(2) C(41) H(41) 108.7894
Cl(2) C(41) H(42) 108.8533
Cl(3) C(41) H(41) 108.7941
Cl(3) C(41) H(42) 108.9978
P(1) C(14) H(12) 108.3905
P(1) C(14) H(13) 108.3077
P(2) C(27) H(26) 109.7344
P(2) C(27) H(25) 109.7427
P(3) C(40) H(39) 108.1600
P(3) C(40) H(38) 107.9300
O(2) C(14) H(12) 108.5052
H(14) O(2) C(14) 112(2)
O(2) C(14) H(13) 107.9281
H(27) O(3) C(27) 110(2)
O(3) C(27) H(26) 109.3859
O(3) C(27) H(25) 106.7355
O(4) C(40) H(39) 108.5439
O(4) C(40) H(38) 107.4218
H(40) O(4) C(40) 105(3)
C(2) C(3) H(2) 119.2066
C(2) C(7) H(6) 119.9014
H(2) C(3) C(4) 119.8497
C(3) C(4) H(3) 120.0960
C(4) C(5) H(4) 120.2186
H(3) C(4) C(5) 120.0417
H(4) C(5) C(6) 120.1177
C(5) C(6) H(5) 119.5483
C(6) C(7) H(6) 120.2305
H(5) C(6) C(7) 119.5962
C(8) C(9) H(7) 119.2403
C(8) C(13) H(11) 119.3987
H(7) C(9) C(10) 119.7621
C(9) C(10) H(8) 119.8880
H(8) C(10) C(11) 120.2066
C(10) C(11) H(9) 119.8670
C(11) C(12) H(10) 119.9525
H(9) C(11) C(12) 119.9088
C(12) C(13) H(11) 119.9144
H(10) C(12) C(13) 119.9553
H(13) C(14) H(12) 109.4617
C(15) C(16) H(15) 119.9753
C(15) C(20) H(19) 119.8167
H(15) C(16) C(17) 119.8140
C(16) C(17) H(16) 119.9360
H(16) C(17) C(18) 119.4760
C(17) C(18) H(17) 120.2347
C(18) C(19) H(18) 119.9004
H(17) C(18) C(19) 120.0562
C(19) C(20) H(19) 119.6702
H(18) C(19) C(20) 120.0983
C(21) C(22) H(20) 119.4673
C(21) C(26) H(24) 119.6796
H(20) C(22) C(23) 119.8855
C(22) C(23) H(21) 119.8683
H(21) C(23) C(24) 119.7946
C(23) C(24) H(22) 120.2337
C(24) C(25) H(23) 119.6227
H(22) C(24) C(25) 120.2744
C(25) C(26) H(24) 119.8222
H(23) C(25) C(26) 119.9060
H(26) C(27) H(25) 110.8580
C(28) C(29) H(28) 119.8224
C(28) C(33) H(32) 119.5195
H(28) C(29) C(30) 120.2492
C(29) C(30) H(29) 119.6497
H(29) C(30) C(31) 119.7395
C(30) C(31) H(30) 119.9491
C(31) C(32) H(31) 120.0447
H(30) C(31) C(32) 120.0709
C(32) C(33) H(32) 119.6454
H(31) C(32) C(33) 120.3270
C(34) C(35) H(33) 119.5229
C(34) C(39) H(37) 119.4545
H(33) C(35) C(36) 119.8127
C(35) C(36) H(34) 119.9287
H(34) C(36) C(37) 120.1023
C(36) C(37) H(35) 119.9687
C(37) C(38) H(36) 120.2784
H(35) C(37) C(38) 119.7336
C(38) C(39) H(37) 119.8163
H(36) C(38) C(39) 119.9183
H(39) C(40) H(38) 109.4562
H(42) C(41) H(41) 109.4580

loop_
_geom_bond_atom_site_label_1
_geom_bond_atom_site_label_2
_geom_bond_distance
Ru(1) Cl(1) 2.5133(6)
Ru(1) P(1) 2.3497(7)
Ru(1) P(2) 2.3632(6)
Ru(1) P(3) 2.4453(6)
Ru(1) C(1) 1.827(3)
Cl(2) C(41) 1.736(4)
Cl(3) C(41) 1.757(4)
P(1) C(2) 1.821(3)
P(1) C(8) 1.839(3)
P(1) C(14) 1.849(3)
P(2) C(15) 1.842(2)
P(2) C(21) 1.832(2)
P(2) C(27) 1.861(3)
P(3) C(28) 1.828(2)
P(3) C(34) 1.833(2)
P(3) C(40) 1.854(3)
O(1) C(1) 1.149(3)
O(2) C(14) 1.410(3)
O(3) C(27) 1.423(3)
O(4) C(40) 1.424(3)
C(2) C(3) 1.391(4)
C(2) C(7) 1.394(3)
C(3) C(4) 1.392(4)
C(4) C(5) 1.379(4)
C(5) C(6) 1.383(5)
C(6) C(7) 1.390(4)
C(8) C(9) 1.395(4)
C(8) C(13) 1.402(4)
C(9) C(10) 1.389(4)
C(10) C(11) 1.380(5)
C(11) C(12) 1.380(4)
C(12) C(13) 1.387(4)
C(15) C(16) 1.388(3)
C(15) C(20) 1.399(4)
C(16) C(17) 1.392(4)
C(17) C(18) 1.379(4)
C(18) C(19) 1.389(4)
C(19) C(20) 1.387(4)
C(21) C(22) 1.393(4)
C(21) C(26) 1.398(4)
C(22) C(23) 1.392(4)
C(23) C(24) 1.383(4)
C(24) C(25) 1.386(4)
C(25) C(26) 1.388(4)
C(28) C(29) 1.389(4)
C(28) C(33) 1.391(4)
C(29) C(30) 1.392(4)
C(30) C(31) 1.381(5)
C(31) C(32) 1.380(4)
C(32) C(33) 1.393(4)
C(34) C(35) 1.389(4)
C(34) C(39) 1.399(4)
C(35) C(36) 1.394(4)
C(36) C(37) 1.385(4)
C(37) C(38) 1.377(4)
C(38) C(39) 1.395(4)
Ru(1) H(1) 1.57(3)
O(2) H(14) 0.80(4)
O(3) H(27) 0.77(4)
O(4) H(40) 0.69(3)
C(3) H(2) 0.9499
C(4) H(3) 0.9500
C(5) H(4) 0.9500
C(6) H(5) 0.9500
C(7) H(6) 0.9500
C(9) H(7) 0.9500
C(10) H(8) 0.9499
C(11) H(9) 0.9500
C(12) H(10) 0.9500
C(13) H(11) 0.9501
C(14) H(12) 0.9499
C(14) H(13) 0.9500
C(16) H(15) 0.9499
C(17) H(16) 0.9499
C(18) H(17) 0.9499
C(19) H(18) 0.9500
C(20) H(19) 0.9500
C(22) H(20) 0.9500
C(23) H(21) 0.9500
C(24) H(22) 0.9500
C(25) H(23) 0.9500
C(26) H(24) 0.9501
C(27) H(25) 0.9843
C(27) H(26) 1.0500
C(29) H(28) 0.9500
C(30) H(29) 0.9500
C(31) H(30) 0.9499
C(32) H(31) 0.9500
C(33) H(32) 0.9500
C(35) H(33) 0.9499
C(36) H(34) 0.9500
C(37) H(35) 0.9501
C(38) H(36) 0.9499
C(39) H(37) 0.9500
C(40) H(38) 0.9500
C(40) H(39) 0.9499
C(41) H(41) 0.9500
C(41) H(42) 0.9501
H(1) Ru(1) 1.57(3)

loop_
_geom_contact_atom_site_label_1
_geom_contact_atom_site_label_2
_geom_contact_distance
_geom_contact_site_symmetry_2
Ru(1) O(1) 2.975(2) .
Ru(1) C(2) 3.591(3) .
Ru(1) C(8) 3.565(2) .
Ru(1) C(14) 3.575(3) .
Ru(1) C(15) 3.566(2) .
Ru(1) C(27) 3.575(3) .
Ru(1) C(40) 3.547(2) .
Cl(1) P(1) 3.5003(9) .
Cl(1) P(2) 3.5096(8) .
Cl(1) P(3) 3.4403(9) .
Cl(1) O(2) 3.080(2) .
Cl(1) O(3) 3.061(2) .
Cl(1) C(14) 3.382(3) .
Cl(1) C(27) 3.346(3) .
Cl(1) C(40) 3.522(2) .
Cl(2) Cl(3) 2.894(1) .
Cl(2) C(7) 3.424(3) 64502
P(1) O(2) 2.747(2) .
P(1) C(1) 2.872(2) .
P(1) C(3) 2.769(3) .
P(1) C(7) 2.829(3) .
P(1) C(9) 2.848(3) .
P(1) C(13) 2.801(3) .
P(2) P(3) 3.5606(9) .
P(2) O(3) 2.707(2) .
P(2) C(1) 2.943(3) .
P(2) C(16) 2.822(3) .
P(2) C(20) 2.809(3) .
P(2) C(22) 2.850(3) .
P(2) C(26) 2.776(3) .
P(3) O(4) 2.778(2) .
P(3) C(1) 3.261(3) .
P(3) C(29) 2.842(3) .
P(3) C(33) 2.761(3) .
P(3) C(35) 2.844(3) .
P(3) C(39) 2.781(3) .
O(1) C(9) 3.571(3) .
O(1) C(26) 3.576(3) .
O(1) C(33) 3.440(3) .
O(2) C(2) 3.392(3) .
O(2) C(7) 3.168(4) .
O(2) C(11) 3.405(4) 55404
O(2) C(37) 3.380(3) 65503
O(2) C(39) 3.261(3) .
O(3) C(15) 3.204(3) .
O(3) C(20) 3.322(3) .
O(4) C(28) 3.386(3) .
O(4) C(29) 3.217(3) .
O(4) C(31) 3.565(3) 54404
O(4) C(34) 2.986(3) .
O(4) C(39) 3.316(3) .
C(1) C(3) 3.561(4) .
C(1) C(8) 3.369(3) .
C(1) C(9) 3.393(4) .
C(1) C(15) 3.512(4) .
C(1) C(26) 3.440(4) .
C(1) C(28) 3.591(3) .
C(1) C(33) 3.330(4) .
C(2) C(4) 2.421(4) .
C(2) C(5) 2.794(4) .
C(2) C(6) 2.410(4) .
C(2) C(8) 2.816(3) .
C(2) C(13) 3.043(4) .
C(2) C(14) 2.909(4) .
C(2) C(34) 3.586(4) .
C(3) C(5) 2.399(4) .
C(3) C(6) 2.757(4) .
C(3) C(7) 2.397(4) .
C(3) C(8) 3.205(4) .
C(3) C(13) 3.277(4) .
C(4) C(6) 2.388(4) .
C(4) C(7) 2.778(4) .
C(5) C(7) 2.412(5) .
C(5) C(16) 3.593(4) 45501
C(6) C(16) 3.571(4) 45501
C(6) C(35) 3.466(4) .
C(6) C(36) 3.290(4) .
C(7) Cl(2) 3.424(3) 65502
C(7) C(14) 3.165(4) .
C(7) C(34) 3.442(4) .
C(7) C(35) 3.415(4) .
C(7) C(36) 3.576(4) .
C(7) C(39) 3.593(4) .
C(8) C(10) 2.423(4) .
C(8) C(11) 2.795(4) .
C(8) C(12) 2.424(4) .
C(8) C(14) 2.778(3) .
C(9) C(11) 2.396(4) .
C(9) C(12) 2.767(4) .
C(9) C(13) 2.398(4) .
C(10) C(12) 2.393(4) .
C(10) C(13) 2.771(4) .
C(11) O(2) 3.405(4) 55504
C(11) C(13) 2.398(4) .
C(13) C(14) 3.331(4) .
C(15) C(17) 2.410(4) .
C(15) C(18) 2.792(4) .
C(15) C(19) 2.419(4) .
C(15) C(21) 2.853(3) .
C(15) C(26) 3.368(3) .
C(15) C(27) 2.836(3) .
C(16) C(5) 3.593(4) 65501
C(16) C(6) 3.571(4) 65501
C(16) C(18) 2.407(4) .
C(16) C(19) 2.776(4) .
C(16) C(20) 2.401(4) .
C(16) C(21) 3.030(4) .
C(16) C(26) 3.330(4) .
C(17) C(19) 2.394(4) .
C(17) C(20) 2.766(4) .
C(18) C(20) 2.405(4) .
C(20) C(27) 3.539(4) .
C(21) C(23) 2.420(4) .
C(21) C(24) 2.800(4) .
C(21) C(25) 2.419(4) .
C(21) C(27) 2.903(3) .
C(22) C(24) 2.407(4) .
C(22) C(25) 2.768(4) .
C(22) C(26) 2.399(4) .
C(22) C(27) 3.115(4) .
C(23) C(25) 2.392(4) .
C(23) C(26) 2.771(4) .
C(24) C(26) 2.409(4) .
C(25) C(29) 3.553(4) .
C(25) C(30) 3.551(4) .
C(26) C(28) 3.492(3) .
C(26) C(29) 3.582(4) .
C(28) C(30) 2.407(4) .
C(28) C(31) 2.788(4) .
C(28) C(32) 2.421(4) .
C(28) C(34) 2.865(3) .
C(28) C(35) 3.088(3) .
C(28) C(40) 2.907(4) .
C(29) C(31) 2.409(4) .
C(29) C(32) 2.779(4) .
C(29) C(33) 2.396(4) .
C(29) C(40) 3.121(4) .
C(30) C(32) 2.391(4) .
C(30) C(33) 2.758(4) .
C(31) O(4) 3.565(3) 54504
C(31) C(33) 2.397(4) .
C(33) C(34) 3.520(4) .
C(33) C(35) 3.397(4) .
C(34) C(36) 2.418(4) .
C(34) C(37) 2.794(4) .
C(34) C(38) 2.428(4) .
C(34) C(40) 2.808(4) .
C(35) C(37) 2.406(4) .
C(35) C(38) 2.775(4) .
C(35) C(39) 2.396(4) .
C(36) C(38) 2.395(4) .
C(36) C(39) 2.768(4) .
C(37) O(2) 3.380(3) 65503
C(37) C(39) 2.398(4) .
C(39) C(40) 3.217(4) .
Ru(1) H(7) 3.2531 .
Ru(1) H(19) 3.3459 .
Ru(1) H(27) 3.41(4) .
Ru(1) H(32) 3.5912 .
Ru(1) H(39) 3.4829 .
Cl(1) H(1) 2.83(3) .
Cl(1) H(8) 3.5627 55404
Cl(1) H(9) 3.2657 55404
Cl(1) H(12) 3.2012 .
Cl(1) H(14) 2.36(4) .
Cl(1) H(26) 3.1020 .
Cl(1) H(27) 2.37(4) .
Cl(1) H(37) 2.8083 .
Cl(1) H(39) 2.8292 .
Cl(2) H(6) 3.0880 64502
Cl(2) H(11) 3.3747 64502
Cl(2) H(13) 2.9226 64502
Cl(2) H(36) 3.1563 54504
Cl(2) H(41) 2.2310 .
Cl(2) H(42) 2.2319 .
Cl(3) H(4) 3.3406 .
Cl(3) H(10) 3.5921 65603
Cl(3) H(13) 3.5215 64502
Cl(3) H(22) 3.5413 45501
Cl(3) H(33) 3.1280 .
Cl(3) H(34) 3.1828 .
Cl(3) H(41) 2.2506 .
Cl(3) H(42) 2.2532 .
P(1) H(1) 2.52(3) .
P(1) H(2) 2.8302 .
P(1) H(6) 2.9387 .
P(1) H(7) 2.9455 .
P(1) H(11) 2.8678 .
P(1) H(12) 2.3304 .
P(1) H(13) 2.3294 .
P(1) H(14) 2.91(4) .
P(2) H(1) 2.75(3) .
P(2) H(15) 2.9176 .
P(2) H(19) 2.8900 .
P(2) H(20) 2.9585 .
P(2) H(24) 2.8379 .
P(2) H(25) 2.3808 .
P(2) H(26) 2.4257 .
P(2) H(27) 2.81(4) .
P(2) H(38) 3.3060 .
P(3) H(28) 2.9559 .
P(3) H(32) 2.8167 .
P(3) H(33) 2.9506 .
P(3) H(37) 2.8413 .
P(3) H(38) 2.3294 .
P(3) H(39) 2.3322 .
P(3) H(40) 3.01(4) .
O(1) H(1) 3.31(3) .
O(1) H(2) 2.8436 .
O(1) H(7) 3.2634 .
O(1) H(24) 2.6900 .
O(1) H(32) 2.9149 .
O(2) H(6) 2.4278 .
O(2) H(9) 2.4975 55404
O(2) H(12) 1.9341 .
O(2) H(13) 1.9275 .
O(2) H(35) 2.5361 65503
O(2) H(36) 3.3816 65503
O(2) H(37) 2.9373 .
O(3) H(1) 3.47(4) .
O(3) H(19) 3.1119 .
O(3) H(25) 1.9492 .
O(3) H(26) 2.0292 .
O(4) H(28) 2.5488 .
O(4) H(30) 2.6644 54404
O(4) H(37) 3.3151 .
O(4) H(38) 1.9338 .
O(4) H(39) 1.9467 .
C(1) H(1) 2.39(3) .
C(1) H(2) 2.9640 .
C(1) H(7) 2.9576 .
C(1) H(19) 3.5938 .
C(1) H(24) 2.7347 .
C(1) H(32) 2.8165 .
C(2) H(2) 2.0311 .
C(2) H(3) 3.2762 .
C(2) H(5) 3.2657 .
C(2) H(6) 2.0415 .
C(2) H(11) 2.6199 .
C(2) H(13) 2.9589 .
C(2) H(32) 3.3267 .
C(3) H(3) 2.0414 .
C(3) H(4) 3.2588 .
C(3) H(6) 3.2575 .
C(3) H(11) 2.9508 .
C(3) H(32) 2.7398 .
C(4) H(2) 2.0389 .
C(4) H(3) 3.2459 65603
C(4) H(4) 2.0308 .
C(4) H(5) 3.2436 .
C(4) H(16) 3.4100 45501
C(4) H(32) 3.1963 .
C(5) H(2) 3.2546 .
C(5) H(3) 2.0291 .
C(5) H(3) 3.3229 65603
C(5) H(5) 2.0273 .
C(5) H(6) 3.2673 .
C(5) H(15) 2.8541 45501
C(5) H(16) 3.4285 45501
C(6) H(3) 3.2471 .
C(6) H(4) 2.0329 .
C(6) H(6) 2.0409 .
C(6) H(15) 2.9764 45501
C(6) H(34) 3.4145 .
C(7) H(2) 3.2538 .
C(7) H(4) 3.2678 .
C(7) H(5) 2.0347 .
C(7) H(11) 3.2365 .
C(7) H(13) 3.0550 .
C(8) H(1) 3.02(4) .
C(8) H(2) 2.9371 .
C(8) H(7) 2.0356 .
C(8) H(8) 3.2768 .
C(8) H(10) 3.2799 .
C(8) H(11) 2.0435 .
C(8) H(12) 2.9282 .
C(8) H(13) 2.8012 .
C(9) H(1) 2.78(4) .
C(9) H(8) 2.0361 .
C(9) H(9) 3.2541 .
C(9) H(11) 3.2578 .
C(9) H(12) 3.5530 .
C(9) H(19) 3.5972 .
C(10) H(7) 2.0350 .
C(10) H(9) 2.0276 .
C(10) H(10) 3.2496 .
C(11) H(7) 3.2521 .
C(11) H(8) 2.0308 .
C(11) H(10) 2.0292 .
C(11) H(11) 3.2545 .
C(11) H(12) 3.1180 55504
C(11) H(14) 3.29(4) 55504
C(11) H(35) 3.4256 65502
C(12) H(8) 3.2511 .
C(12) H(9) 2.0288 .
C(12) H(11) 2.0353 .
C(12) H(34) 3.2101 65502
C(12) H(35) 3.2368 65502
C(13) H(2) 3.1820 .
C(13) H(7) 3.2578 .
C(13) H(9) 3.2554 .
C(13) H(10) 2.0356 .
C(13) H(13) 2.9312 .
C(14) H(1) 3.42(3) .
C(14) H(6) 2.7309 .
C(14) H(9) 2.8996 55404
C(14) H(11) 3.2283 .
C(14) H(14) 1.87(4) .
C(14) H(35) 3.5696 65503
C(15) H(1) 3.18(3) .
C(15) H(15) 2.0363 .
C(15) H(16) 3.2664 .
C(15) H(18) 3.2762 .
C(15) H(19) 2.0445 .
C(15) H(24) 3.2109 .
C(15) H(25) 2.8904 .
C(15) H(27) 3.50(4) .
C(16) H(4) 3.5667 65501
C(16) H(5) 3.5257 65501
C(16) H(16) 2.0398 .
C(16) H(17) 3.2647 .
C(16) H(19) 3.2596 .
C(16) H(24) 3.3244 .
C(16) H(25) 3.2931 .
C(17) H(11) 3.3509 65501
C(17) H(15) 2.0386 .
C(17) H(17) 2.0302 .
C(17) H(18) 3.2506 .
C(18) H(10) 3.5606 65501
C(18) H(15) 3.2601 .
C(18) H(16) 2.0228 .
C(18) H(18) 2.0368 .
C(18) H(19) 3.2603 .
C(19) H(16) 3.2496 .
C(19) H(17) 2.0383 .
C(19) H(19) 2.0328 .
C(20) H(1) 2.85(3) .
C(20) H(7) 3.3262 .
C(20) H(15) 3.2620 .
C(20) H(17) 3.2624 .
C(20) H(18) 2.0370 .
C(20) H(27) 3.49(4) .
C(21) H(5) 3.5866 65501
C(21) H(15) 2.5380 .
C(21) H(20) 2.0364 .
C(21) H(21) 3.2745 .
C(21) H(23) 3.2745 .
C(21) H(24) 2.0422 .
C(21) H(25) 2.9953 .
C(21) H(26) 3.1394 .
C(21) H(38) 2.8836 .
C(22) H(4) 3.4583 65501
C(22) H(5) 2.8902 65501
C(22) H(15) 3.1361 .
C(22) H(21) 2.0387 .
C(22) H(22) 3.2653 .
C(22) H(24) 3.2590 .
C(22) H(25) 2.9520 .
C(22) H(26) 3.0761 .
C(22) H(38) 2.7525 .
C(23) H(4) 3.1357 65501
C(23) H(5) 3.2207 65501
C(23) H(20) 2.0389 .
C(23) H(22) 2.0341 .
C(23) H(23) 3.2485 .
C(23) H(38) 3.5252 .
C(24) H(4) 3.1689 65501
C(24) H(20) 3.2621 .
C(24) H(21) 2.0299 .
C(24) H(23) 2.0313 .
C(24) H(24) 3.2633 .
C(25) H(4) 3.5294 65501
C(25) H(15) 3.5173 .
C(25) H(21) 3.2501 .
C(25) H(22) 2.0376 .
C(25) H(24) 2.0352 .
C(26) H(15) 2.7849 .
C(26) H(20) 3.2583 .
C(26) H(22) 3.2663 .
C(26) H(23) 2.0359 .
C(27) H(19) 3.5682 .
C(27) H(20) 2.6326 .
C(27) H(27) 1.84(4) .
C(27) H(38) 3.5096 .
C(27) H(39) 3.5139 .
C(28) H(24) 3.5030 .
C(28) H(28) 2.0360 .
C(28) H(29) 3.2628 .
C(28) H(31) 3.2780 .
C(28) H(32) 2.0349 .
C(28) H(33) 2.6208 .
C(28) H(38) 2.9650 .
C(29) H(29) 2.0364 .
C(29) H(30) 3.2647 .
C(29) H(32) 3.2534 .
C(29) H(33) 3.3674 .
C(29) H(38) 2.9277 .
C(30) H(23) 3.5159 .
C(30) H(28) 2.0423 .
C(30) H(30) 2.0299 .
C(30) H(31) 3.2488 .
C(30) H(42) 3.3607 .
C(31) H(23) 3.5963 .
C(31) H(28) 3.2652 .
C(31) H(29) 2.0279 .
C(31) H(31) 2.0292 .
C(31) H(32) 3.2520 .
C(31) H(40) 3.48(4) 54504
C(31) H(42) 3.0950 .
C(32) H(29) 3.2466 .
C(32) H(30) 2.0294 .
C(32) H(32) 2.0377 .
C(32) H(33) 3.4883 .
C(32) H(42) 3.2444 .
C(33) H(2) 3.5347 .
C(33) H(24) 3.5432 .
C(33) H(28) 3.2557 .
C(33) H(30) 3.2566 .
C(33) H(31) 2.0443 .
C(33) H(33) 2.7048 .
C(34) H(6) 3.4436 .
C(34) H(32) 3.4561 .
C(34) H(33) 2.0324 .
C(34) H(34) 3.2722 .
C(34) H(36) 3.2830 .
C(34) H(37) 2.0415 .
C(34) H(39) 3.1020 .
C(34) H(40) 2.89(4) .
C(35) H(32) 3.3859 .
C(35) H(34) 2.0413 .
C(35) H(35) 3.2641 .
C(35) H(37) 3.2544 .
C(36) H(5) 3.1707 .
C(36) H(10) 3.1977 64502
C(36) H(33) 2.0401 .
C(36) H(35) 2.0335 .
C(36) H(36) 3.2540 .
C(37) H(5) 3.3336 .
C(37) H(6) 3.4428 .
C(37) H(10) 3.1374 64502
C(37) H(33) 3.2617 .
C(37) H(34) 2.0347 .
C(37) H(36) 2.0289 .
C(37) H(37) 3.2533 .
C(37) H(41) 3.4248 54404
C(38) H(6) 3.2232 .
C(38) H(14) 3.52(4) .
C(38) H(34) 3.2518 .
C(38) H(35) 2.0237 .
C(38) H(36) 3.4883 65503
C(38) H(37) 2.0408 .
C(38) H(41) 3.3123 54404
C(39) H(6) 3.2159 .
C(39) H(14) 2.93(4) .
C(39) H(33) 3.2563 .
C(39) H(35) 3.2555 .
C(39) H(36) 2.0417 .
C(39) H(39) 3.1145 .
C(39) H(40) 2.94(4) .
C(40) H(20) 3.5737 .
C(40) H(26) 3.1734 .
C(40) H(28) 2.6401 .
C(40) H(37) 2.9862 .
C(40) H(40) 1.73(3) .
C(41) H(33) 3.4448 .
H(1) Cl(1) 2.83(3) .
H(1) P(1) 2.52(3) .
H(1) P(2) 2.75(3) .
H(1) O(1) 3.31(3) .
H(1) O(3) 3.47(4) .
H(1) C(1) 2.39(3) .
H(1) C(8) 3.02(4) .
H(1) C(9) 2.78(4) .
H(1) C(14) 3.42(3) .
H(1) C(15) 3.18(3) .
H(1) C(20) 2.85(3) .
H(3) C(4) 3.2459 65603
H(3) C(5) 3.3229 65603
H(4) C(16) 3.5667 45501
H(4) C(22) 3.4583 45501
H(4) C(23) 3.1357 45501
H(4) C(24) 3.1689 45501
H(4) C(25) 3.5294 45501
H(5) C(16) 3.5257 45501
H(5) C(21) 3.5866 45501
H(5) C(22) 2.8902 45501
H(5) C(23) 3.2207 45501
H(6) Cl(2) 3.0880 65502
H(8) Cl(1) 3.5627 55504
H(9) Cl(1) 3.2657 55504
H(9) O(2) 2.4975 55504
H(9) C(14) 2.8996 55504
H(10) Cl(3) 3.5921 65603
H(10) C(18) 3.5606 45501
H(10) C(36) 3.1977 65502
H(10) C(37) 3.1374 65502
H(11) Cl(2) 3.3747 65502
H(11) C(17) 3.3509 45501
H(12) C(11) 3.1180 55404
H(13) Cl(2) 2.9226 65502
H(13) Cl(3) 3.5215 65502
H(14) C(11) 3.29(4) 55404
H(15) C(5) 2.8541 65501
H(15) C(6) 2.9764 65501
H(16) C(4) 3.4100 65501
H(16) C(5) 3.4285 65501
H(22) Cl(3) 3.5413 65501
H(30) O(4) 2.6644 54504
H(34) C(12) 3.2101 64502
H(35) O(2) 2.5361 65503
H(35) C(11) 3.4256 64502
H(35) C(12) 3.2368 64502
H(35) C(14) 3.5696 65503
H(36) Cl(2) 3.1563 54404
H(36) O(2) 3.3816 65503
H(36) C(38) 3.4883 65503
H(40) C(31) 3.48(4) 54404
H(41) C(37) 3.4248 54504
H(41) C(38) 3.3123 54504

loop_
_geom_torsion_atom_site_label_1
_geom_torsion_atom_site_label_2
_geom_torsion_atom_site_label_3
_geom_torsion_atom_site_label_4
_geom_torsion
Cl(1) Ru(1) P(1) C(2) 116.18(9)
Cl(1) Ru(1) P(1) C(8) -124.01(9)
Cl(1) Ru(1) P(1) C(14) -9.92(9)
P(2) Ru(1) P(1) C(2) -140.7(1)
P(2) Ru(1) P(1) C(8) -20.9(1)
P(2) Ru(1) P(1) C(14) 93.2(1)
P(3) Ru(1) P(1) C(2) 28.0(1)
P(3) Ru(1) P(1) C(8) 147.76(9)
P(3) Ru(1) P(1) C(14) -98.14(9)
C(1) Ru(1) P(1) C(2) -69.85(9)
C(1) Ru(1) P(1) C(8) 49.96(9)
C(1) Ru(1) P(1) C(14) 164.06(9)
Cl(1) Ru(1) P(2) C(15) 117.30(9)
Cl(1) Ru(1) P(2) C(21) -121.74(9)
Cl(1) Ru(1) P(2) C(27) 1.51(9)
P(1) Ru(1) P(2) C(15) 14.2(1)
P(1) Ru(1) P(2) C(21) 135.1(1)
P(1) Ru(1) P(2) C(27) -101.6(1)
P(3) Ru(1) P(2) C(15) -154.67(9)
P(3) Ru(1) P(2) C(21) -33.71(9)
P(3) Ru(1) P(2) C(27) 89.55(9)
C(1) Ru(1) P(2) C(15) -56.34(9)
C(1) Ru(1) P(2) C(21) 64.62(9)
C(1) Ru(1) P(2) C(27) -172.12(9)
Cl(1) Ru(1) P(3) C(28) 166.82(9)
Cl(1) Ru(1) P(3) C(34) -66.8(1)
Cl(1) Ru(1) P(3) C(40) 47.39(8)
P(1) Ru(1) P(3) C(28) -101.57(9)
P(1) Ru(1) P(3) C(34) 24.8(1)
P(1) Ru(1) P(3) C(40) 139.00(8)
P(2) Ru(1) P(3) C(28) 75.01(9)
P(2) Ru(1) P(3) C(34) -158.6(1)
P(2) Ru(1) P(3) C(40) -44.42(8)
C(1) Ru(1) P(3) C(28) -14.03(9)
C(1) Ru(1) P(3) C(34) 112.3(1)
C(1) Ru(1) P(3) C(40) -133.46(8)
Ru(1) P(1) C(2) C(3) 71.4(2)
Ru(1) P(1) C(2) C(7) -107.8(2)
C(8) P(1) C(2) C(3) -56.2(2)
C(8) P(1) C(2) C(7) 124.6(2)
C(14) P(1) C(2) C(3) -157.2(2)
C(14) P(1) C(2) C(7) 23.6(2)
Ru(1) P(1) C(8) C(9) 19.5(2)
Ru(1) P(1) C(8) C(13) -164.2(2)
C(2) P(1) C(8) C(9) 148.5(2)
C(2) P(1) C(8) C(13) -35.2(2)
C(14) P(1) C(8) C(9) -104.7(2)
C(14) P(1) C(8) C(13) 71.6(2)
Ru(1) P(1) C(14) O(2) 63.5(2)
C(2) P(1) C(14) O(2) -69.1(2)
C(8) P(1) C(14) O(2) -172.3(2)
Ru(1) P(2) C(15) C(16) 146.8(2)
Ru(1) P(2) C(15) C(20) -40.1(2)
C(21) P(2) C(15) C(16) 17.3(2)
C(21) P(2) C(15) C(20) -169.6(2)
C(27) P(2) C(15) C(16) -89.1(2)
C(27) P(2) C(15) C(20) 84.0(2)
Ru(1) P(2) C(21) C(22) 121.9(2)
Ru(1) P(2) C(21) C(26) -59.3(2)
C(15) P(2) C(21) C(22) -110.4(2)
C(15) P(2) C(21) C(26) 68.4(2)
C(27) P(2) C(21) C(22) -6.9(2)
C(27) P(2) C(21) C(26) 171.9(2)
Ru(1) P(2) C(27) O(3) 58.2(2)
C(15) P(2) C(27) O(3) -66.2(2)
C(21) P(2) C(27) O(3) -171.1(1)
Ru(1) P(3) C(28) C(29) -127.4(2)
Ru(1) P(3) C(28) C(33) 52.4(2)
C(34) P(3) C(28) C(29) 98.3(2)
C(34) P(3) C(28) C(33) -81.9(2)
C(40) P(3) C(28) C(29) -4.8(2)
C(40) P(3) C(28) C(33) 175.0(2)
Ru(1) P(3) C(34) C(35) -120.0(2)
Ru(1) P(3) C(34) C(39) 60.5(2)
C(28) P(3) C(34) C(35) 13.0(2)
C(28) P(3) C(34) C(39) -166.5(2)
C(40) P(3) C(34) C(35) 120.0(2)
C(40) P(3) C(34) C(39) -59.5(2)
Ru(1) P(3) C(40) O(4) -166.1(1)
C(28) P(3) C(40) O(4) 66.7(2)
C(34) P(3) C(40) O(4) -39.3(2)
P(1) C(2) C(3) C(4) -178.8(2)
C(7) C(2) C(3) C(4) 0.4(4)
P(1) C(2) C(7) C(6) 179.5(2)
C(3) C(2) C(7) C(6) 0.3(4)
C(2) C(3) C(4) C(5) -0.2(5)
C(3) C(4) C(5) C(6) -0.6(5)
C(4) C(5) C(6) C(7) 1.3(5)
C(5) C(6) C(7) C(2) -1.2(4)
P(1) C(8) C(9) C(10) 176.4(2)
C(13) C(8) C(9) C(10) 0.1(3)
P(1) C(8) C(13) C(12) -177.6(2)
C(9) C(8) C(13) C(12) -1.2(4)
C(8) C(9) C(10) C(11) 1.1(4)
C(9) C(10) C(11) C(12) -1.1(4)
C(10) C(11) C(12) C(13) -0.0(4)
C(11) C(12) C(13) C(8) 1.2(4)
P(2) C(15) C(16) C(17) 173.1(2)
C(20) C(15) C(16) C(17) -0.0(3)
P(2) C(15) C(20) C(19) -173.0(2)
C(16) C(15) C(20) C(19) 0.2(4)
C(15) C(16) C(17) C(18) -0.4(4)
C(16) C(17) C(18) C(19) 0.6(4)
C(17) C(18) C(19) C(20) -0.4(4)
C(18) C(19) C(20) C(15) 0.0(4)
P(2) C(21) C(22) C(23) 178.2(2)
C(26) C(21) C(22) C(23) -0.6(4)
P(2) C(21) C(26) C(25) -178.1(2)
C(22) C(21) C(26) C(25) 0.8(4)
C(21) C(22) C(23) C(24) -0.3(4)
C(22) C(23) C(24) C(25) 1.0(4)
C(23) C(24) C(25) C(26) -0.8(4)
C(24) C(25) C(26) C(21) -0.1(3)
P(3) C(28) C(29) C(30) -180.0(2)
C(33) C(28) C(29) C(30) 0.2(4)
P(3) C(28) C(33) C(32) 179.2(2)
C(29) C(28) C(33) C(32) -1.0(4)
C(28) C(29) C(30) C(31) 0.6(4)
C(29) C(30) C(31) C(32) -0.5(5)
C(30) C(31) C(32) C(33) -0.3(4)
C(31) C(32) C(33) C(28) 1.0(4)
P(3) C(34) C(35) C(36) -178.4(2)
C(39) C(34) C(35) C(36) 1.1(4)
P(3) C(34) C(39) C(38) 179.2(2)
C(35) C(34) C(39) C(38) -0.3(4)
C(34) C(35) C(36) C(37) -1.5(4)
C(35) C(36) C(37) C(38) 1.2(5)
C(36) C(37) C(38) C(39) -0.5(5)
C(37) C(38) C(39) C(34) 0.0(4)
